data_7708908
loop_
_publ_author_name
'Rasamsetty, Amaleswari'
'Mehta, Sakshi'
'Ansari, Kamal Uddin'
'Kumar, Pardeep'
'Mondal, Abhishake'
'Shanmugam, Maheswaran'

_publ_section_title
;
 Six-coordinated dinuclear lanthanide(III) amide complexes: investigation
 of magnetization relaxation dynamics and their electronic structures.
;
_journal_issue 1
_journal_name_full 'Dalton transactions (Cambridge, England : 2003)'
_journal_page_first 63
_journal_page_last 68
_journal_paper_doi 10.1039/d1dt03708k
_journal_volume 51
_journal_year 2021
_chemical_formula_moiety 'C54 H100 Cl6 Li2 N2 O6 Si2 Y2'
_chemical_formula_sum 'C54 H100 Cl6 Li2 N2 O6 Si2 Y2'
_chemical_formula_weight 1333.93
_space_group_crystal_system orthorhombic
_space_group_IT_number 61
_space_group_name_Hall '-P 2ac 2ab'
_space_group_name_H-M_alt 'P b c a'
_atom_sites_solution_hydrogens geom
_atom_sites_solution_primary dual
_audit_creation_date 2021-03-26
_audit_creation_method
;
Olex2 1.2
(compiled 2018.05.29 svn.r3508 for OlexSys, GUI svn.r5506)
;
_audit_update_record
;
2021-06-03 deposited with the CCDC.	2021-11-22 downloaded from the CCDC.
;
_cell_angle_alpha 90
_cell_angle_beta 90
_cell_angle_gamma 90
_cell_formula_units_Z 4
_cell_length_a 18.8863(14)
_cell_length_b 17.2224(17)
_cell_length_c 20.8711(19)
_cell_measurement_reflns_used 4134
_cell_measurement_temperature 150(2)
_cell_measurement_theta_max 29.7960
_cell_measurement_theta_min 1.9910
_cell_volume 6788.7(10)
_computing_cell_refinement 'CrysAlisPro 1.171.39.46 (Rigaku OD, 2018)'
_computing_data_collection 'CrysAlisPro 1.171.39.46 (Rigaku OD, 2018)'
_computing_data_reduction 'CrysAlisPro 1.171.39.46 (Rigaku OD, 2018)'
_computing_molecular_graphics 'Olex2 (Dolomanov et al., 2009)'
_computing_publication_material 'Olex2 (Dolomanov et al., 2009)'
_computing_structure_refinement 'ShelXL (Sheldrick, 2015)'
_computing_structure_solution 'ShelXT (Sheldrick, 2015)'
_diffrn_ambient_temperature 150(2)
_diffrn_detector 'CCD plate'
_diffrn_measured_fraction_theta_full 0.996
_diffrn_measured_fraction_theta_max 0.996
_diffrn_measurement_details
;
List of Runs (angles in degrees, time in seconds):

  # Type    Start    End  Width  t~exp~   \w     \q     \k     \f   Frames
#--------------------------------------------------------------------------
  1  \w   -110.00  19.00   0.50    8.00    --  -20.00 -72.00 108.00  258
  2  \w    -18.50  19.00   0.50    8.00    --  -20.00 -72.00 -36.00   75
  3  \w   -102.00 -76.00   0.50    8.00    --  -20.00   0.00 108.00   52
;
_diffrn_measurement_device 'abstract diffractometer'
_diffrn_measurement_device_type 'dtrek-CrysAlisPro-abstract goniometer imported rigaku-d*trek images'
_diffrn_measurement_method '\w scans'
_diffrn_orient_matrix_type 'CrysAlisPro convention (1999,Acta A55,543-557)'
_diffrn_orient_matrix_UB_11 -0.0125569000
_diffrn_orient_matrix_UB_12 -0.0167261000
_diffrn_orient_matrix_UB_13 -0.0289128000
_diffrn_orient_matrix_UB_21 0.0013185000
_diffrn_orient_matrix_UB_22 -0.0373633000
_diffrn_orient_matrix_UB_23 0.0142514000
_diffrn_orient_matrix_UB_31 -0.0353679000
_diffrn_orient_matrix_UB_32 0.0045506000
_diffrn_orient_matrix_UB_33 0.0107619000
_diffrn_radiation_monochromator graphite
_diffrn_radiation_probe x-ray
_diffrn_radiation_type MoK\a
_diffrn_radiation_wavelength 0.71073
_diffrn_reflns_av_R_equivalents 0.1724
_diffrn_reflns_av_unetI/netI 0.1968
_diffrn_reflns_Laue_measured_fraction_full 0.996
_diffrn_reflns_Laue_measured_fraction_max 0.996
_diffrn_reflns_limit_h_max 22
_diffrn_reflns_limit_h_min -20
_diffrn_reflns_limit_k_max 20
_diffrn_reflns_limit_k_min -12
_diffrn_reflns_limit_l_max 15
_diffrn_reflns_limit_l_min -24
_diffrn_reflns_number 23406
_diffrn_reflns_point_group_measured_fraction_full 0.996
_diffrn_reflns_point_group_measured_fraction_max 0.996
_diffrn_reflns_theta_full 24.999
_diffrn_reflns_theta_max 24.999
_diffrn_reflns_theta_min 2.157
_diffrn_source 'fine-focus sealed X-ray tube'
_diffrn_source_type 'Enhance (Mo) X-ray Source'
_exptl_absorpt_coefficient_mu 2.016
_exptl_absorpt_correction_T_max 1.00000
_exptl_absorpt_correction_T_min 0.53492
_exptl_absorpt_correction_type multi-scan
_exptl_absorpt_process_details
;
CrysAlisPro 1.171.39.46 (Rigaku Oxford Diffraction, 2018)
Empirical absorption correction using spherical harmonics,
 implemented in SCALE3 ABSPACK scaling algorithm.
;
_exptl_crystal_colour colourless
_exptl_crystal_density_diffrn 1.305
_exptl_crystal_description Block
_exptl_crystal_F_000 2800
_exptl_crystal_size_max 0.2
_exptl_crystal_size_mid 0.17
_exptl_crystal_size_min 0.15
_refine_diff_density_max 1.112
_refine_diff_density_min -0.718
_refine_diff_density_rms 0.124
_refine_ls_extinction_method none
_refine_ls_goodness_of_fit_ref 1.005
_refine_ls_hydrogen_treatment constr
_refine_ls_matrix_type full
_refine_ls_number_parameters 317
_refine_ls_number_reflns 5964
_refine_ls_number_restraints 0
_refine_ls_restrained_S_all 1.005
_refine_ls_R_factor_all 0.2168
_refine_ls_R_factor_gt 0.0869
_refine_ls_shift/su_max 0.007
_refine_ls_shift/su_mean 0.000
_refine_ls_structure_factor_coef Fsqd
_refine_ls_weighting_details 'w=1/[\s^2^(Fo^2^)+(0.1000P)^2^] where P=(Fo^2^+2Fc^2^)/3'
_refine_ls_weighting_scheme calc
_refine_ls_wR_factor_gt 0.1998
_refine_ls_wR_factor_ref 0.2897
_reflns_Friedel_coverage 0.000
_reflns_number_gt 2385
_reflns_number_total 5964
_reflns_threshold_expression 'I > 2\s(I)'
_cod_data_source_file d1dt03708k2.cif
_cod_data_source_block Complex3_Y
_cod_depositor_comments 'Adding full bibliography for 7708907--7708909.cif.'
_cod_original_cell_volume 6788.7(11)
_cod_database_code 7708908
_shelx_shelxl_version_number 2018/3
_chemical_oxdiff_formula 'c100 h100 n10 o10 Si6 Gd2'
_shelx_space_group_comment
;
The symmetry employed for this shelxl refinement is uniquely defined
by the following loop, which should always be used as a source of
symmetry information in preference to the above space-group names.
They are only intended as comments.
;
_shelx_estimated_absorpt_t_max 0.752
_shelx_estimated_absorpt_t_min 0.689
_reflns_odcompleteness_completeness 92.10
_reflns_odcompleteness_iscentric 1
_reflns_odcompleteness_theta 31.03
_olex2_refinement_description
;
1. Fixed Uiso
 At 1.2 times of:
  All C(H) groups, All C(H,H) groups
 At 1.5 times of:
  All C(H,H,H) groups
2. Uiso/Uaniso restraints and constraints
Uanis(O2) = Uanis(C22) = Uanis(C23) = Uanis(C24) = Uanis(C25)
3.a Ternary CH refined with riding coordinates:
 C7(H7), C10(H10)
3.b Secondary CH2 refined with riding coordinates:
 C14(H14a,H14b), C17(H17a,H17b), C13(H13a,H13b), C15(H15a,H15b), C16(H16a,
 H16b), C19(H19a,H19b), C18(H18a,H18b), C20(H20a,H20b), C25(H25a,H25b),
 C23(H23a,H23b), C24(H24a,H24b), C22(H22a,H22b)
3.c Aromatic/amide H refined with riding coordinates:
 C4(H4), C5(H5), C3(H3)
3.d Idealised Me refined as rotating group:
 C27(H27a,H27b,H27c), C26(H26a,H26b,H26c), C0AA(H0Aa,H0Ab,H0Ac), C8(H8a,H8b,
 H8c), C9(H9a,H9b,H9c), C11(H11a,H11b,H11c), C12(H12a,H12b,H12c)
;
_olex2_submission_special_instructions 'No special instructions were received'
_oxdiff_exptl_absorpt_empirical_details
;
Empirical correction (ABSPACK) includes:
- Absorption correction using spherical harmonics
- Frame scaling
;
_oxdiff_exptl_absorpt_empirical_full_max 1.325
_oxdiff_exptl_absorpt_empirical_full_min 0.857

loop_
_space_group_symop_operation_xyz
'x, y, z'
'-x+1/2, -y, z+1/2'
'-x, y+1/2, -z+1/2'
'x+1/2, -y+1/2, -z'
'-x, -y, -z'
'x-1/2, y, -z-1/2'
'x, -y-1/2, z-1/2'
'-x-1/2, y-1/2, z'

loop_
_atom_site_label
_atom_site_type_symbol
_atom_site_fract_x
_atom_site_fract_y
_atom_site_fract_z
_atom_site_U_iso_or_equiv
_atom_site_adp_type
_atom_site_occupancy
_atom_site_site_symmetry_order
_atom_site_calc_flag
_atom_site_refinement_flags_posn
_atom_site_refinement_flags_adp
_atom_site_refinement_flags_occupancy
_atom_site_disorder_assembly
_atom_site_disorder_group
Y1 Y 0.57146(4) 0.40274(6) 0.50223(5) 0.0300(3) Uani 1 1 d . . . . .
Cl3 Cl 0.42113(13) 0.58744(17) 0.62362(12) 0.0419(8) Uani 1 1 d . . . . .
Cl1 Cl 0.43382(11) 0.43054(16) 0.50589(13) 0.0407(7) Uani 1 1 d . . . . .
Cl2 Cl 0.58133(15) 0.43083(19) 0.62473(13) 0.0562(9) Uani 1 1 d . . . . .
Si1 Si 0.49742(13) 0.21497(19) 0.49242(16) 0.0399(9) Uani 1 1 d . . . . .
O1 O 0.6946(3) 0.4249(4) 0.5030(3) 0.0344(18) Uani 1 1 d . . . . .
O3 O 0.5491(4) 0.5513(5) 0.7406(4) 0.061(2) Uani 1 1 d . . . . .
N1 N 0.5697(3) 0.2728(5) 0.5081(4) 0.032(2) Uani 1 1 d . . . . .
C6 C 0.6881(5) 0.2201(6) 0.4794(5) 0.034(3) Uani 1 1 d . . . . .
C4 C 0.7677(5) 0.1703(7) 0.5599(6) 0.052(4) Uani 1 1 d . . . . .
H4 H 0.811303 0.148619 0.570436 0.062 Uiso 1 1 calc R . . . .
C27 C 0.4577(5) 0.2442(7) 0.4150(6) 0.060(4) Uani 1 1 d . . . . .
H27A H 0.444755 0.298097 0.416801 0.091 Uiso 1 1 calc GR . . . .
H27B H 0.416346 0.213412 0.406918 0.091 Uiso 1 1 calc GR . . . .
H27C H 0.491493 0.236411 0.381276 0.091 Uiso 1 1 calc GR . . . .
C5 C 0.7519(5) 0.1879(6) 0.4986(5) 0.037(3) Uani 1 1 d . . . . .
H5 H 0.785779 0.177807 0.467346 0.044 Uiso 1 1 calc R . . . .
C14 C 0.8008(5) 0.4554(7) 0.5532(6) 0.060(4) Uani 1 1 d . . . . .
H14A H 0.845060 0.433200 0.568016 0.072 Uiso 1 1 calc R . . . .
H14B H 0.788349 0.498506 0.580946 0.072 Uiso 1 1 calc R . . . .
C26 C 0.5203(6) 0.1115(7) 0.4849(6) 0.063(4) Uani 1 1 d . . . . .
H26A H 0.537156 0.101338 0.442310 0.095 Uiso 1 1 calc GR . . . .
H26B H 0.479073 0.080461 0.493129 0.095 Uiso 1 1 calc GR . . . .
H26C H 0.556616 0.098711 0.515296 0.095 Uiso 1 1 calc GR . . . .
C7 C 0.6729(5) 0.2329(6) 0.4082(4) 0.033(3) Uani 1 1 d . . . . .
H7 H 0.626423 0.257755 0.404607 0.040 Uiso 1 1 calc R . . . .
C1 C 0.6358(5) 0.2358(6) 0.5257(5) 0.035(3) Uani 1 1 d . . . . .
C17 C 0.5839(7) 0.5078(8) 0.7918(6) 0.067(4) Uani 1 1 d . . . . .
H17A H 0.555548 0.507856 0.830552 0.080 Uiso 1 1 calc R . . . .
H17B H 0.592872 0.454555 0.778979 0.080 Uiso 1 1 calc R . . . .
C0AA C 0.4268(5) 0.2214(7) 0.5554(6) 0.058(4) Uani 1 1 d . . . . .
H0AA H 0.444123 0.199580 0.594741 0.087 Uiso 1 1 calc GR . . . .
H0AB H 0.385739 0.193166 0.541612 0.087 Uiso 1 1 calc GR . . . .
H0AC H 0.414398 0.274868 0.562203 0.087 Uiso 1 1 calc GR . . . .
C3 C 0.7178(6) 0.1851(7) 0.6067(6) 0.050(3) Uani 1 1 d . . . . .
H3 H 0.727586 0.173324 0.649324 0.059 Uiso 1 1 calc R . . . .
C13 C 0.7443(5) 0.3963(7) 0.5536(5) 0.045(3) Uani 1 1 d . . . . .
H13A H 0.721156 0.393812 0.595034 0.054 Uiso 1 1 calc R . . . .
H13B H 0.762856 0.345418 0.542920 0.054 Uiso 1 1 calc R . . . .
C2 C 0.6527(5) 0.2177(7) 0.5899(5) 0.041(3) Uani 1 1 d . . . . .
C15 C 0.8073(5) 0.4818(8) 0.4857(6) 0.064(4) Uani 1 1 d . . . . .
H15A H 0.834469 0.445486 0.460125 0.076 Uiso 1 1 calc R . . . .
H15B H 0.828520 0.532939 0.482952 0.076 Uiso 1 1 calc R . . . .
C16 C 0.7297(5) 0.4830(7) 0.4659(5) 0.041(3) Uani 1 1 d . . . . .
H16A H 0.709218 0.533681 0.474275 0.049 Uiso 1 1 calc R . . . .
H16B H 0.725159 0.471851 0.420555 0.049 Uiso 1 1 calc R . . . .
C8 C 0.7280(5) 0.2878(7) 0.3779(5) 0.050(3) Uani 1 1 d . . . . .
H8A H 0.727546 0.336637 0.400135 0.075 Uiso 1 1 calc GR . . . .
H8B H 0.716513 0.296092 0.333631 0.075 Uiso 1 1 calc GR . . . .
H8C H 0.774225 0.264981 0.381123 0.075 Uiso 1 1 calc GR . . . .
C10 C 0.5985(6) 0.2255(8) 0.6446(5) 0.059(4) Uani 1 1 d . . . . .
H10 H 0.559679 0.258267 0.629014 0.071 Uiso 1 1 calc R . . . .
C9 C 0.6701(6) 0.1584(7) 0.3718(5) 0.063(4) Uani 1 1 d . . . . .
H9A H 0.713478 0.130293 0.378068 0.095 Uiso 1 1 calc GR . . . .
H9B H 0.664031 0.169205 0.326992 0.095 Uiso 1 1 calc GR . . . .
H9C H 0.631073 0.127722 0.386831 0.095 Uiso 1 1 calc GR . . . .
C11 C 0.5671(7) 0.1484(9) 0.6639(7) 0.095(6) Uani 1 1 d . . . . .
H11A H 0.544227 0.125160 0.627603 0.142 Uiso 1 1 calc GR . . . .
H11B H 0.533127 0.156270 0.697474 0.142 Uiso 1 1 calc GR . . . .
H11C H 0.604098 0.114763 0.678916 0.142 Uiso 1 1 calc GR . . . .
C12 C 0.6303(7) 0.2656(8) 0.7044(6) 0.080(5) Uani 1 1 d . . . . .
H12A H 0.660784 0.229840 0.726397 0.120 Uiso 1 1 calc GR . . . .
H12B H 0.592801 0.281547 0.732465 0.120 Uiso 1 1 calc GR . . . .
H12C H 0.657125 0.310223 0.691309 0.120 Uiso 1 1 calc GR . . . .
C19 C 0.6694(8) 0.5866(11) 0.7430(8) 0.110(7) Uani 1 1 d . . . . .
H19A H 0.693299 0.550737 0.714358 0.133 Uiso 1 1 calc R . . . .
H19B H 0.699552 0.631271 0.750488 0.133 Uiso 1 1 calc R . . . .
C18 C 0.6497(8) 0.5502(12) 0.8009(9) 0.121(7) Uani 1 1 d . . . . .
H18A H 0.643539 0.589079 0.834109 0.145 Uiso 1 1 calc R . . . .
H18B H 0.686711 0.514802 0.814429 0.145 Uiso 1 1 calc R . . . .
Li1 Li 0.4915(11) 0.4992(13) 0.6773(11) 0.067(7) Uani 1 1 d . . . . .
C20 C 0.5996(9) 0.6097(10) 0.7177(7) 0.094(5) Uani 1 1 d . . . . .
H20A H 0.586652 0.660850 0.733355 0.113 Uiso 1 1 calc R . . . .
H20B H 0.600331 0.611001 0.671248 0.113 Uiso 1 1 calc R . . . .
O2 O 0.4321(6) 0.4303(8) 0.7244(6) 0.129(3) Uani 1 1 d . . . . .
C25 C 0.4196(9) 0.3548(12) 0.7110(10) 0.129(3) Uani 1 1 d . . . . .
H25A H 0.460992 0.324613 0.722625 0.155 Uiso 1 1 calc R . . . .
H25B H 0.412585 0.349239 0.665170 0.155 Uiso 1 1 calc R . . . .
C23 C 0.3216(9) 0.3876(11) 0.7676(9) 0.129(3) Uani 1 1 d . . . . .
H23A H 0.313510 0.382905 0.813329 0.155 Uiso 1 1 calc R . . . .
H23B H 0.276557 0.393925 0.745957 0.155 Uiso 1 1 calc R . . . .
C24 C 0.3588(9) 0.3235(10) 0.7438(9) 0.129(3) Uani 1 1 d . . . . .
H24A H 0.329479 0.293963 0.714410 0.155 Uiso 1 1 calc R . . . .
H24B H 0.373525 0.289691 0.778482 0.155 Uiso 1 1 calc R . . . .
C22 C 0.3708(9) 0.4536(10) 0.7529(9) 0.129(3) Uani 1 1 d . . . . .
H22A H 0.346844 0.490069 0.724864 0.155 Uiso 1 1 calc R . . . .
H22B H 0.382143 0.480573 0.792361 0.155 Uiso 1 1 calc R . . . .

loop_
_atom_site_aniso_label
_atom_site_aniso_U_11
_atom_site_aniso_U_22
_atom_site_aniso_U_33
_atom_site_aniso_U_23
_atom_site_aniso_U_13
_atom_site_aniso_U_12
Y1 0.0231(5) 0.0309(7) 0.0359(6) -0.0012(6) -0.0016(5) 0.0006(4)
Cl3 0.0404(15) 0.051(2) 0.0338(16) 0.0016(14) -0.0027(12) 0.0099(14)
Cl1 0.0251(12) 0.0310(16) 0.066(2) -0.0040(15) 0.0000(13) -0.0014(11)
Cl2 0.0588(19) 0.067(3) 0.0426(18) -0.0138(16) -0.0074(14) 0.0181(16)
Si1 0.0237(15) 0.032(2) 0.064(2) -0.0013(17) -0.0012(15) -0.0012(13)
O1 0.026(3) 0.031(5) 0.046(5) 0.002(4) 0.001(3) 0.001(3)
O3 0.081(6) 0.062(7) 0.041(5) 0.000(5) -0.011(4) 0.019(5)
N1 0.019(4) 0.038(6) 0.040(5) 0.008(4) -0.005(4) 0.004(4)
C6 0.026(5) 0.029(7) 0.046(7) 0.004(5) 0.005(5) -0.011(5)
C4 0.024(6) 0.071(10) 0.060(8) 0.006(7) 0.010(6) 0.011(6)
C27 0.041(7) 0.064(10) 0.076(9) -0.010(8) -0.029(6) -0.001(7)
C5 0.030(5) 0.034(7) 0.047(7) 0.012(6) 0.003(6) 0.000(5)
C14 0.040(7) 0.044(9) 0.095(11) 0.004(8) -0.022(7) -0.002(6)
C26 0.036(6) 0.049(9) 0.104(12) 0.004(8) -0.009(7) -0.006(6)
C7 0.050(6) 0.037(8) 0.012(5) -0.003(5) 0.006(5) 0.007(5)
C1 0.029(6) 0.036(8) 0.039(6) 0.007(5) -0.009(5) -0.020(5)
C17 0.071(9) 0.093(13) 0.037(8) 0.010(7) -0.006(7) 0.020(8)
C0AA 0.027(6) 0.048(9) 0.098(11) 0.008(8) 0.009(6) 0.000(6)
C3 0.047(7) 0.053(9) 0.049(8) 0.015(7) -0.024(6) 0.004(6)
C13 0.031(6) 0.050(9) 0.054(8) -0.002(7) -0.009(5) -0.004(6)
C2 0.039(6) 0.055(9) 0.029(6) -0.001(6) -0.005(5) -0.001(6)
C15 0.030(6) 0.047(9) 0.114(13) 0.033(8) -0.003(7) 0.001(6)
C16 0.036(6) 0.037(8) 0.049(7) 0.014(6) 0.000(5) -0.001(5)
C8 0.048(7) 0.053(9) 0.049(8) 0.002(6) 0.005(6) 0.006(6)
C10 0.065(8) 0.084(12) 0.029(7) 0.011(7) 0.005(6) 0.008(8)
C9 0.109(11) 0.036(9) 0.045(8) -0.013(7) 0.001(7) 0.006(7)
C11 0.092(11) 0.081(13) 0.113(13) 0.056(11) 0.042(9) 0.007(9)
C12 0.092(10) 0.101(14) 0.046(9) -0.010(8) 0.002(7) 0.039(9)
C19 0.090(13) 0.16(2) 0.083(14) 0.002(13) -0.026(11) -0.011(11)
C18 0.072(11) 0.19(2) 0.100(15) 0.025(15) -0.029(10) -0.042(12)
Li1 0.070(15) 0.064(18) 0.067(15) -0.010(12) 0.023(12) -0.041(12)
C20 0.122(14) 0.087(15) 0.073(11) 0.008(10) -0.004(10) -0.022(12)
O2 0.122(6) 0.107(8) 0.158(7) -0.015(6) 0.056(5) -0.030(6)
C25 0.122(6) 0.107(8) 0.158(7) -0.015(6) 0.056(5) -0.030(6)
C23 0.122(6) 0.107(8) 0.158(7) -0.015(6) 0.056(5) -0.030(6)
C24 0.122(6) 0.107(8) 0.158(7) -0.015(6) 0.056(5) -0.030(6)
C22 0.122(6) 0.107(8) 0.158(7) -0.015(6) 0.056(5) -0.030(6)

loop_
_atom_type_symbol
_atom_type_description
_atom_type_scat_dispersion_real
_atom_type_scat_dispersion_imag
_atom_type_scat_source
C C 0.0033 0.0016 'International Tables Vol C Tables 4.2.6.8 and 6.1.1.4'
H H 0.0000 0.0000 'International Tables Vol C Tables 4.2.6.8 and 6.1.1.4'
N N 0.0061 0.0033 'International Tables Vol C Tables 4.2.6.8 and 6.1.1.4'
O O 0.0106 0.0060 'International Tables Vol C Tables 4.2.6.8 and 6.1.1.4'
Si Si 0.0817 0.0704 'International Tables Vol C Tables 4.2.6.8 and 6.1.1.4'
Cl Cl 0.1484 0.1585 'International Tables Vol C Tables 4.2.6.8 and 6.1.1.4'
Li Li -0.0003 0.0001 'International Tables Vol C Tables 4.2.6.8 and 6.1.1.4'
Y Y -2.7962 3.5667 'International Tables Vol C Tables 4.2.6.8 and 6.1.1.4'

loop_
_geom_angle_atom_site_label_1
_geom_angle_atom_site_label_2
_geom_angle_atom_site_label_3
_geom_angle
_geom_angle_site_symmetry_1
_geom_angle_site_symmetry_3
_geom_angle_publ_flag
Cl3 Y1 Cl1 83.06(9) 5_666 5_666 ?
Cl3 Y1 Cl1 93.97(8) 5_666 . ?
Cl1 Y1 Cl1 77.70(8) . 5_666 ?
Cl2 Y1 Cl3 163.94(11) . 5_666 ?
Cl2 Y1 Cl1 90.48(9) . . ?
Cl2 Y1 Cl1 82.83(10) . 5_666 ?
O1 Y1 Cl3 86.78(17) . 5_666 ?
O1 Y1 Cl1 82.73(17) . 5_666 ?
O1 Y1 Cl1 160.16(18) . . ?
O1 Y1 Cl2 83.86(17) . . ?
N1 Y1 Cl3 96.9(2) . 5_666 ?
N1 Y1 Cl1 99.49(18) . . ?
N1 Y1 Cl1 177.17(18) . 5_666 ?
N1 Y1 Cl2 97.6(2) . . ?
N1 Y1 O1 100.1(2) . . ?
Li1 Cl3 Y1 119.7(6) . 5_666 ?
Y1 Cl1 Y1 102.30(8) . 5_666 ?
Li1 Cl2 Y1 120.1(6) . . ?
N1 Si1 C27 109.3(5) . . ?
N1 Si1 C26 113.0(5) . . ?
N1 Si1 C0AA 113.3(5) . . ?
C27 Si1 C0AA 107.9(5) . . ?
C26 Si1 C27 106.5(5) . . ?
C26 Si1 C0AA 106.5(5) . . ?
C13 O1 Y1 124.8(5) . . ?
C16 O1 Y1 124.6(5) . . ?
C16 O1 C13 108.7(7) . . ?
C17 O3 Li1 121.0(11) . . ?
C20 O3 C17 107.3(10) . . ?
C20 O3 Li1 117.6(10) . . ?
Si1 N1 Y1 125.4(4) . . ?
C1 N1 Y1 116.2(6) . . ?
C1 N1 Si1 118.5(7) . . ?
C5 C6 C7 120.1(9) . . ?
C5 C6 C1 119.3(10) . . ?
C1 C6 C7 120.5(9) . . ?
C5 C4 H4 120.7 . . ?
C5 C4 C3 118.6(10) . . ?
C3 C4 H4 120.7 . . ?
Si1 C27 H27A 109.5 . . ?
Si1 C27 H27B 109.5 . . ?
Si1 C27 H27C 109.5 . . ?
H27A C27 H27B 109.5 . . ?
H27A C27 H27C 109.5 . . ?
H27B C27 H27C 109.5 . . ?
C6 C5 H5 118.1 . . ?
C4 C5 C6 123.8(10) . . ?
C4 C5 H5 118.1 . . ?
H14A C14 H14B 108.7 . . ?
C13 C14 H14A 110.5 . . ?
C13 C14 H14B 110.5 . . ?
C13 C14 C15 106.0(10) . . ?
C15 C14 H14A 110.5 . . ?
C15 C14 H14B 110.5 . . ?
Si1 C26 H26A 109.5 . . ?
Si1 C26 H26B 109.5 . . ?
Si1 C26 H26C 109.5 . . ?
H26A C26 H26B 109.5 . . ?
H26A C26 H26C 109.5 . . ?
H26B C26 H26C 109.5 . . ?
C6 C7 H7 107.8 . . ?
C6 C7 C8 111.2(8) . . ?
C8 C7 H7 107.8 . . ?
C9 C7 C6 112.2(9) . . ?
C9 C7 H7 107.8 . . ?
C9 C7 C8 110.0(9) . . ?
C6 C1 N1 121.0(9) . . ?
C6 C1 C2 116.7(9) . . ?
C2 C1 N1 122.2(9) . . ?
O3 C17 H17A 111.2 . . ?
O3 C17 H17B 111.2 . . ?
H17A C17 H17B 109.1 . . ?
C18 C17 O3 102.9(12) . . ?
C18 C17 H17A 111.2 . . ?
C18 C17 H17B 111.2 . . ?
Si1 C0AA H0AA 109.5 . . ?
Si1 C0AA H0AB 109.5 . . ?
Si1 C0AA H0AC 109.5 . . ?
H0AA C0AA H0AB 109.5 . . ?
H0AA C0AA H0AC 109.5 . . ?
H0AB C0AA H0AC 109.5 . . ?
C4 C3 H3 120.1 . . ?
C4 C3 C2 119.8(10) . . ?
C2 C3 H3 120.1 . . ?
O1 C13 H13A 111.2 . . ?
O1 C13 H13B 111.2 . . ?
C14 C13 O1 102.9(9) . . ?
C14 C13 H13A 111.2 . . ?
C14 C13 H13B 111.2 . . ?
H13A C13 H13B 109.1 . . ?
C1 C2 C10 122.2(9) . . ?
C3 C2 C1 121.8(10) . . ?
C3 C2 C10 115.8(10) . . ?
C14 C15 H15A 111.7 . . ?
C14 C15 H15B 111.7 . . ?
C14 C15 C16 100.5(8) . . ?
H15A C15 H15B 109.4 . . ?
C16 C15 H15A 111.7 . . ?
C16 C15 H15B 111.7 . . ?
O1 C16 C15 106.8(8) . . ?
O1 C16 H16A 110.4 . . ?
O1 C16 H16B 110.4 . . ?
C15 C16 H16A 110.4 . . ?
C15 C16 H16B 110.4 . . ?
H16A C16 H16B 108.6 . . ?
C7 C8 H8A 109.5 . . ?
C7 C8 H8B 109.5 . . ?
C7 C8 H8C 109.5 . . ?
H8A C8 H8B 109.5 . . ?
H8A C8 H8C 109.5 . . ?
H8B C8 H8C 109.5 . . ?
C2 C10 H10 107.6 . . ?
C2 C10 C12 112.2(10) . . ?
C11 C10 C2 112.5(11) . . ?
C11 C10 H10 107.6 . . ?
C11 C10 C12 109.3(11) . . ?
C12 C10 H10 107.6 . . ?
C7 C9 H9A 109.5 . . ?
C7 C9 H9B 109.5 . . ?
C7 C9 H9C 109.5 . . ?
H9A C9 H9B 109.5 . . ?
H9A C9 H9C 109.5 . . ?
H9B C9 H9C 109.5 . . ?
C10 C11 H11A 109.5 . . ?
C10 C11 H11B 109.5 . . ?
C10 C11 H11C 109.5 . . ?
H11A C11 H11B 109.5 . . ?
H11A C11 H11C 109.5 . . ?
H11B C11 H11C 109.5 . . ?
C10 C12 H12A 109.5 . . ?
C10 C12 H12B 109.5 . . ?
C10 C12 H12C 109.5 . . ?
H12A C12 H12B 109.5 . . ?
H12A C12 H12C 109.5 . . ?
H12B C12 H12C 109.5 . . ?
H19A C19 H19B 109.4 . . ?
C18 C19 H19A 111.6 . . ?
C18 C19 H19B 111.6 . . ?
C18 C19 C20 100.9(14) . . ?
C20 C19 H19A 111.6 . . ?
C20 C19 H19B 111.6 . . ?
C17 C18 H18A 109.7 . . ?
C17 C18 H18B 109.7 . . ?
C19 C18 C17 109.6(14) . . ?
C19 C18 H18A 109.7 . . ?
C19 C18 H18B 109.7 . . ?
H18A C18 H18B 108.2 . . ?
Cl3 Li1 Cl2 121.4(10) . . ?
O3 Li1 Cl3 110.5(11) . . ?
O3 Li1 Cl2 98.4(9) . . ?
O2 Li1 Cl3 108.8(10) . . ?
O2 Li1 Cl2 110.8(11) . . ?
O2 Li1 O3 105.5(12) . . ?
O3 C20 C19 106.2(13) . . ?
O3 C20 H20A 110.5 . . ?
O3 C20 H20B 110.5 . . ?
C19 C20 H20A 110.5 . . ?
C19 C20 H20B 110.5 . . ?
H20A C20 H20B 108.7 . . ?
C25 O2 Li1 126.5(13) . . ?
C22 O2 Li1 122.8(14) . . ?
C22 O2 C25 103.0(13) . . ?
O2 C25 H25A 108.8 . . ?
O2 C25 H25B 108.8 . . ?
O2 C25 C24 113.7(16) . . ?
H25A C25 H25B 107.7 . . ?
C24 C25 H25A 108.8 . . ?
C24 C25 H25B 108.8 . . ?
H23A C23 H23B 109.2 . . ?
C24 C23 H23A 111.3 . . ?
C24 C23 H23B 111.3 . . ?
C24 C23 C22 102.4(15) . . ?
C22 C23 H23A 111.3 . . ?
C22 C23 H23B 111.3 . . ?
C25 C24 H24A 110.6 . . ?
C25 C24 H24B 110.6 . . ?
C23 C24 C25 105.8(16) . . ?
C23 C24 H24A 110.6 . . ?
C23 C24 H24B 110.6 . . ?
H24A C24 H24B 108.7 . . ?
O2 C22 C23 113.1(16) . . ?
O2 C22 H22A 109.0 . . ?
O2 C22 H22B 108.9 . . ?
C23 C22 H22A 109.0 . . ?
C23 C22 H22B 108.9 . . ?
H22A C22 H22B 107.8 . . ?

loop_
_geom_bond_atom_site_label_1
_geom_bond_atom_site_label_2
_geom_bond_distance
_geom_bond_site_symmetry_2
_geom_bond_publ_flag
Y1 Cl3 2.636(3) 5_666 ?
Y1 Cl1 2.878(3) 5_666 ?
Y1 Cl1 2.644(2) . ?
Y1 Cl2 2.609(3) . ?
Y1 O1 2.357(6) . ?
Y1 N1 2.241(9) . ?
Cl3 Li1 2.31(3) . ?
Cl2 Li1 2.34(2) . ?
Si1 N1 1.722(8) . ?
Si1 C27 1.850(11) . ?
Si1 C26 1.840(13) . ?
Si1 C0AA 1.877(11) . ?
O1 C13 1.496(11) . ?
O1 C16 1.429(11) . ?
O3 C17 1.462(13) . ?
O3 Li1 1.93(2) . ?
O3 C20 1.467(16) . ?
N1 C1 1.448(12) . ?
C6 C5 1.386(13) . ?
C6 C7 1.529(13) . ?
C6 C1 1.408(14) . ?
C4 H4 0.9300 . ?
C4 C5 1.349(13) . ?
C4 C3 1.381(14) . ?
C27 H27A 0.9600 . ?
C27 H27B 0.9600 . ?
C27 H27C 0.9600 . ?
C5 H5 0.9300 . ?
C14 H14A 0.9700 . ?
C14 H14B 0.9700 . ?
C14 C13 1.474(14) . ?
C14 C15 1.486(15) . ?
C26 H26A 0.9600 . ?
C26 H26B 0.9600 . ?
C26 H26C 0.9600 . ?
C7 H7 0.9800 . ?
C7 C8 1.542(13) . ?
C7 C9 1.492(14) . ?
C1 C2 1.413(13) . ?
C17 H17A 0.9700 . ?
C17 H17B 0.9700 . ?
C17 C18 1.455(17) . ?
C0AA H0AA 0.9600 . ?
C0AA H0AB 0.9600 . ?
C0AA H0AC 0.9600 . ?
C3 H3 0.9300 . ?
C3 C2 1.397(13) . ?
C13 H13A 0.9700 . ?
C13 H13B 0.9700 . ?
C2 C10 1.540(14) . ?
C15 H15A 0.9700 . ?
C15 H15B 0.9700 . ?
C15 C16 1.522(13) . ?
C16 H16A 0.9700 . ?
C16 H16B 0.9700 . ?
C8 H8A 0.9600 . ?
C8 H8B 0.9600 . ?
C8 H8C 0.9600 . ?
C10 H10 0.9800 . ?
C10 C11 1.509(17) . ?
C10 C12 1.547(16) . ?
C9 H9A 0.9600 . ?
C9 H9B 0.9600 . ?
C9 H9C 0.9600 . ?
C11 H11A 0.9600 . ?
C11 H11B 0.9600 . ?
C11 H11C 0.9600 . ?
C12 H12A 0.9600 . ?
C12 H12B 0.9600 . ?
C12 H12C 0.9600 . ?
C19 H19A 0.9700 . ?
C19 H19B 0.9700 . ?
C19 C18 1.412(18) . ?
C19 C20 1.476(18) . ?
C18 H18A 0.9700 . ?
C18 H18B 0.9700 . ?
Li1 O2 1.90(2) . ?
C20 H20A 0.9700 . ?
C20 H20B 0.9700 . ?
O2 C25 1.352(19) . ?
O2 C22 1.361(17) . ?
C25 H25A 0.9700 . ?
C25 H25B 0.9700 . ?
C25 C24 1.441(18) . ?
C23 H23A 0.9700 . ?
C23 H23B 0.9700 . ?
C23 C24 1.40(2) . ?
C23 C22 1.50(2) . ?
C24 H24A 0.9700 . ?
C24 H24B 0.9700 . ?
C22 H22A 0.9700 . ?
C22 H22B 0.9700 . ?
